data_9009723
loop_
_publ_author_name
'Ohmasa, M.'
'Suzuki, M.'
'Takeuchi, Y.'

_publ_section_title
;
 A refinement of the crystal structure of covellite, CuS
;
_journal_name_full 'Mineralogical Journal'
_journal_page_first 311
_journal_page_last 319
_journal_paper_doi 10.2465/minerj.8.311
_journal_volume 8
_journal_year 1977
_chemical_compound_source 'Kosaka mine, Akita Prefecture, Japan'
_chemical_formula_sum 'Cu S'
_chemical_name_mineral Covellite
_space_group_IT_number 194
_symmetry_space_group_name_Hall '-P 6c 2c'
_symmetry_space_group_name_H-M 'P 63/m m c'
_cell_angle_alpha 90
_cell_angle_beta 90
_cell_angle_gamma 120
_cell_length_a 3.796
_cell_length_b 3.796
_cell_length_c 16.382
_cell_formula_units_Z 6
_cell_volume 204.433
_database_code_amcsd 0014418
_exptl_crystal_density_diffrn 4.660
_cod_database_code 9009723

loop_
_space_group_symop_operation_xyz
x,y,z
-x,-x+y,1/2+z
x,x-y,1/2-z
-x+y,-x,1/2-z
x-y,x,1/2+z
-y,-x,z
y,x,-z
y,-x+y,-z
-y,x-y,z
x-y,-y,1/2+z
-x+y,y,1/2-z
x,y,1/2-z
-x,-y,1/2+z
x,x-y,z
-x,-x+y,-z
x-y,x,-z
-x+y,-x,z
y,x,1/2+z
-y,-x,1/2-z
-y,x-y,1/2-z
y,-x+y,1/2+z
-x+y,y,z
x-y,-y,-z
-x,-y,-z

loop_
_atom_site_aniso_label
_atom_site_aniso_U_11
_atom_site_aniso_U_22
_atom_site_aniso_U_33
_atom_site_aniso_U_12
_atom_site_aniso_U_13
_atom_site_aniso_U_23
Cu1 0.03220 0.03220 0.04120 0.01610 0.00000 0.00000
Cu2 0.01660 0.01660 0.01390 0.00830 0.00000 0.00000
S1 0.02590 0.02590 0.01170 0.01295 0.00000 0.00000
S2 0.01150 0.01150 0.00960 0.00575 0.00000 0.00000

loop_
_atom_site_label
_atom_site_fract_x
_atom_site_fract_y
_atom_site_fract_z
Cu1 0.33333 0.66667 0.75000
Cu2 0.33333 0.66667 0.10724
S1 0.33333 0.66667 0.25000
S2 0.00000 0.00000 0.06370

loop_
_cod_related_entry_id
_cod_related_entry_database
_cod_related_entry_code
1 AMCSD 0014418
